data_4317531
loop_
_publ_author_name
'B. Cashin'
'D. Cunningham'
'P. Daly'
'P. McArdle'
'M. Munroe'
'N. N\'i Chonchubhair'

_publ_section_title
;
 Donor Properties of the Vanadyl Ion: Reactions of Vanadyl Salicylaldimine
 \b-Ketimine and Acetylacetonato Complexes with Groups 14 and 15 Lewis
 Acids
;
_journal_name_full 'Inorganic Chemistry'
_journal_page_first 773
_journal_page_last 782
_journal_paper_doi 10.1021/ic010366s
_journal_volume 41
_journal_year 2002
_chemical_formula_sum 'C28 H23.5 Cl3 N2 O3 Sn V'
_chemical_formula_weight 711.97
_chemical_name_common SnPh2Cl2.VO(SALEN)
_chemical_name_systematic
;
  Diphenyltin 
dichloride.[N,N'-bis(salicylidene)ethane-1,2-diaminato]oxovanadium(IV) 
(1/1)
;
_space_group_IT_number 2
_symmetry_cell_setting triclinic
_symmetry_space_group_name_Hall '-P 1'
_symmetry_space_group_name_H-M 'P -1'
_atom_sites_solution_hydrogens geom
_atom_sites_solution_primary direct
_atom_sites_solution_secondary difmap
_audit_creation_method SHELXL-97
_cell_angle_alpha 67.097(15)
_cell_angle_beta 82.549(16)
_cell_angle_gamma 71.384(15)
_cell_formula_units_Z 2
_cell_length_a 11.662(2)
_cell_length_b 11.757(2)
_cell_length_c 12.113(2)
_cell_measurement_reflns_used 25
_cell_measurement_temperature 293(2)
_cell_measurement_theta_max 18
_cell_measurement_theta_min 12
_cell_volume 1449.8(5)
_computing_cell_refinement 'CELDIM in CAD4-PC-Software'
_computing_data_collection 'CAD4-PC-Software (Enraf-Nonius, 1992)'
_computing_data_reduction 'XCAD (McArdle & Higgins, 1995)'
_computing_molecular_graphics 'ORTEX (P.McArdle, 1995)'
_computing_publication_material 'SHELXL-97/2 (Sheldrick,1997)'
_computing_structure_refinement 'SHELXL-97 (Sheldrick, 1997)'
_computing_structure_solution 'SHELXS-97 (Sheldrick, 1990)'
_diffrn_ambient_temperature 293(2)
_diffrn_measured_fraction_theta_full 0.975
_diffrn_measured_fraction_theta_max 0.975
_diffrn_measurement_device_type '4-circle diffractometer'
_diffrn_measurement_method 'scintillation counter'
_diffrn_radiation_monochromator graphite
_diffrn_radiation_source 'fine-focus sealed tube'
_diffrn_radiation_type MoK\a
_diffrn_radiation_wavelength 0.71069
_diffrn_reflns_av_R_equivalents 0.0084
_diffrn_reflns_av_sigmaI/netI 0.0204
_diffrn_reflns_limit_h_max 13
_diffrn_reflns_limit_h_min 0
_diffrn_reflns_limit_k_max 13
_diffrn_reflns_limit_k_min -13
_diffrn_reflns_limit_l_max 13
_diffrn_reflns_limit_l_min -13
_diffrn_reflns_number 6004
_diffrn_reflns_theta_full 25.97
_diffrn_reflns_theta_max 25.97
_diffrn_reflns_theta_min 2.13
_exptl_absorpt_coefficient_mu 1.492
_exptl_crystal_colour Green
_exptl_crystal_density_diffrn 1.631
_exptl_crystal_density_method 'not measured'
_exptl_crystal_description 'Rectangular Prism'
_exptl_crystal_F_000 707
_exptl_crystal_size_max 0.25
_exptl_crystal_size_mid 0.2
_exptl_crystal_size_min 0.3
_refine_diff_density_max 1.088
_refine_diff_density_min -0.826
_refine_diff_density_rms 0.096
_refine_ls_extinction_method none
_refine_ls_goodness_of_fit_ref 1.092
_refine_ls_hydrogen_treatment mixed
_refine_ls_matrix_type full
_refine_ls_number_parameters 352
_refine_ls_number_reflns 5555
_refine_ls_number_restraints 0
_refine_ls_restrained_S_all 1.092
_refine_ls_R_factor_all 0.0476
_refine_ls_R_factor_gt 0.0390
_refine_ls_shift/su_max 0.001
_refine_ls_shift/su_mean 0.000
_refine_ls_structure_factor_coef Fsqd
_refine_ls_weighting_details 'calc w=1/[\s^2^(Fo^2^)+(0.0722P)^2^+1.3711P] where P=(Fo^2^+2Fc^2^)/3'
_refine_ls_weighting_scheme calc
_refine_ls_wR_factor_gt 0.1132
_refine_ls_wR_factor_ref 0.1176
_reflns_number_gt 4688
_reflns_number_total 5555
_reflns_threshold_expression >2sigma(I)
_cod_data_source_file ic010366s_3.cif
_cod_data_source_block SnPh2Cl2.VO(SALEN)
_cod_depositor_comments
;
The following automatic conversions were performed:

data name '_atom_site_symetry_multiplicity' was replaced with
'_atom_site_symmetry_multiplicity' as specified in the replacement
file 'data/replacement-values/replacement_tags.lst'.

Automatic conversion script
Id: cif_correct_tags 9268 2022-04-12 08:56:07Z antanas 
;
_cod_original_cell_volume 1449.8(4)
_cod_original_formula_sum 'C28 H23.50 Cl3 N2 O3 Sn V'
_cod_database_code 4317531

loop_
_symmetry_equiv_pos_as_xyz
'x, y, z'
'-x, -y, -z'

loop_
_atom_site_label
_atom_site_type_symbol
_atom_site_fract_x
_atom_site_fract_y
_atom_site_fract_z
_atom_site_U_iso_or_equiv
_atom_site_adp_type
_atom_site_occupancy
_atom_site_symmetry_multiplicity
_atom_site_calc_flag
_atom_site_refinement_flags
_atom_site_disorder_assembly
_atom_site_disorder_group
Sn1 Sn 0.24002(2) 0.45132(2) 0.18792(2) 0.04206(11) Uani 1 1 d . . .
V1 V 0.39433(5) 0.15515(6) 0.08750(5) 0.03638(16) Uani 1 1 d . . .
Cl1 Cl 0.18168(13) 0.63355(12) 0.25590(12) 0.0695(3) Uani 1 1 d . . .
Cl2 Cl 0.44625(10) 0.43286(12) 0.19171(13) 0.0661(3) Uani 1 1 d . . .
O1 O 0.3349(3) 0.0118(3) 0.1754(3) 0.0491(7) Uani 1 1 d . . .
O2 O 0.3203(3) 0.1700(3) -0.0501(2) 0.0486(6) Uani 1 1 d . . .
O3 O 0.3204(2) 0.2781(3) 0.1247(3) 0.0470(6) Uani 1 1 d . . .
N1 N 0.5390(3) 0.0627(3) 0.2024(3) 0.0503(8) Uani 1 1 d . . .
N2 N 0.5346(3) 0.2002(4) -0.0226(3) 0.0498(8) Uani 1 1 d . . .
C1 C 0.3504(4) -0.0660(4) 0.2891(4) 0.0479(9) Uani 1 1 d . . .
C2 C 0.2657(5) -0.1345(5) 0.3454(4) 0.0627(12) Uani 1 1 d . . .
H1 H 0.1995 -0.1230 0.3026 0.050 Uiso 1 1 calc R . .
C3 C 0.2801(5) -0.2174(5) 0.4623(5) 0.0756(15) Uani 1 1 d . . .
H2 H 0.2234 -0.2617 0.4977 0.050 Uiso 1 1 calc R . .
C4 C 0.3776(6) -0.2373(6) 0.5300(5) 0.0781(16) Uani 1 1 d . . .
H3 H 0.3854 -0.2934 0.6097 0.050 Uiso 1 1 calc R . .
C5 C 0.4605(5) -0.1743(5) 0.4783(5) 0.0649(12) Uani 1 1 d . . .
H4 H 0.5262 -0.1886 0.5231 0.050 Uiso 1 1 calc R . .
C6 C 0.4503(4) -0.0870(4) 0.3574(4) 0.0509(10) Uani 1 1 d . . .
C7 C 0.5433(4) -0.0278(4) 0.3061(4) 0.0529(10) Uani 1 1 d . . .
H5 H 0.6129 -0.0569 0.3511 0.050 Uiso 1 1 calc R . .
C8 C 0.6407(5) 0.1175(6) 0.1616(5) 0.0750(15) Uani 1 1 d . . .
H6 H 0.6251 0.1942 0.1801 0.050 Uiso 1 1 calc R . .
H7 H 0.7143 0.0552 0.2020 0.050 Uiso 1 1 calc R . .
C9 C 0.6545(5) 0.1493(7) 0.0357(5) 0.0787(16) Uani 1 1 d . . .
H8 H 0.7019 0.0729 0.0196 0.050 Uiso 1 1 calc R . .
H9 H 0.6975 0.2137 0.0025 0.050 Uiso 1 1 calc R . .
C10 C 0.5262(4) 0.2659(4) -0.1357(4) 0.0517(10) Uani 1 1 d . . .
H10 H 0.5930 0.2920 -0.1744 0.050 Uiso 1 1 calc R . .
C11 C 0.4228(4) 0.3022(4) -0.2072(4) 0.0485(9) Uani 1 1 d . . .
C12 C 0.4232(5) 0.3864(5) -0.3281(4) 0.0620(12) Uani 1 1 d . . .
H11 H 0.4874 0.4211 -0.3569 0.050 Uiso 1 1 calc R . .
C13 C 0.3323(5) 0.4171(5) -0.4024(4) 0.0690(13) Uani 1 1 d . . .
H12 H 0.3330 0.4735 -0.4815 0.050 Uiso 1 1 calc R . .
C14 C 0.2368(5) 0.3633(5) -0.3595(4) 0.0680(13) Uani 1 1 d . . .
H13 H 0.1746 0.3834 -0.4110 0.050 Uiso 1 1 calc R . .
C15 C 0.2330(5) 0.2814(5) -0.2424(4) 0.0579(11) Uani 1 1 d . . .
H14 H 0.1690 0.2461 -0.2158 0.050 Uiso 1 1 calc R . .
C16 C 0.3255(4) 0.2508(4) -0.1627(4) 0.0471(9) Uani 1 1 d . . .
C17 C 0.1630(4) 0.5610(4) 0.0162(4) 0.0452(9) Uani 1 1 d . . .
C18 C 0.2283(5) 0.5556(6) -0.0855(4) 0.0678(13) Uani 1 1 d . . .
H15 H 0.3073 0.5015 -0.0787 0.050 Uiso 1 1 calc R . .
C19 C 0.1782(7) 0.6295(7) -0.1979(5) 0.0886(19) Uani 1 1 d . . .
H16 H 0.2227 0.6257 -0.2665 0.050 Uiso 1 1 calc R . .
C20 C 0.0594(6) 0.7100(6) -0.2063(6) 0.0859(19) Uani 1 1 d . . .
H17 H 0.0248 0.7607 -0.2814 0.050 Uiso 1 1 calc R . .
C21 C -0.0051(6) 0.7151(7) -0.1079(6) 0.091(2) Uani 1 1 d . . .
H18 H -0.0840 0.7695 -0.1148 0.050 Uiso 1 1 calc R . .
C22 C 0.0455(5) 0.6390(6) 0.0051(5) 0.0786(16) Uani 1 1 d . . .
H19 H -0.0005 0.6411 0.0733 0.050 Uiso 1 1 calc R . .
C23 C 0.1720(4) 0.3266(4) 0.3424(4) 0.0478(9) Uani 1 1 d . . .
C24 C 0.2272(5) 0.1947(5) 0.3885(4) 0.0599(11) Uani 1 1 d . . .
H20 H 0.2974 0.1583 0.3531 0.050 Uiso 1 1 calc R . .
C25 C 0.1769(6) 0.1168(6) 0.4880(5) 0.0810(17) Uani 1 1 d . . .
H21 H 0.2143 0.0282 0.5195 0.050 Uiso 1 1 calc R . .
C26 C 0.0735(6) 0.1693(8) 0.5397(5) 0.088(2) Uani 1 1 d . . .
H22 H 0.0398 0.1164 0.6054 0.050 Uiso 1 1 calc R . .
C27 C 0.0183(6) 0.3021(7) 0.4941(5) 0.0803(17) Uani 1 1 d . . .
H23 H -0.0517 0.3380 0.5299 0.050 Uiso 1 1 calc R . .
C28 C 0.0676(5) 0.3808(6) 0.3954(5) 0.0206(11) Uani 0.50 1 d P . .
H28 H 0.0309 0.4696 0.3648 0.027 Uiso 0.50 1 calc PR . .
Cl3 Cl 0.9705(2) 0.9778(3) 0.1260(2) 0.1409(9) Uani 1 1 d . . .
C29 C 0.972(2) 0.933(2) -0.001(2) 0.145(8) Uani 0.50 1 d P . .

loop_
_atom_site_aniso_label
_atom_site_aniso_U_11
_atom_site_aniso_U_22
_atom_site_aniso_U_33
_atom_site_aniso_U_23
_atom_site_aniso_U_13
_atom_site_aniso_U_12
Sn1 0.04421(17) 0.04368(17) 0.03577(16) -0.01554(11) 0.00211(10) -0.00952(11)
V1 0.0365(3) 0.0361(3) 0.0362(3) -0.0137(3) 0.0019(2) -0.0107(2)
Cl1 0.0921(9) 0.0583(7) 0.0665(7) -0.0377(6) 0.0191(6) -0.0222(6)
Cl2 0.0487(6) 0.0671(7) 0.0918(9) -0.0376(7) -0.0053(6) -0.0170(5)
O1 0.0566(17) 0.0461(15) 0.0440(15) -0.0079(12) -0.0049(12) -0.0233(13)
O2 0.0566(17) 0.0562(16) 0.0381(14) -0.0161(12) 0.0011(12) -0.0256(13)
O3 0.0436(15) 0.0481(15) 0.0487(16) -0.0223(13) 0.0027(12) -0.0084(12)
N1 0.0387(17) 0.0497(19) 0.054(2) -0.0102(16) -0.0048(15) -0.0117(14)
N2 0.0458(19) 0.060(2) 0.0460(19) -0.0196(16) 0.0061(15) -0.0208(16)
C1 0.057(2) 0.041(2) 0.045(2) -0.0125(17) -0.0015(18) -0.0169(18)
C2 0.069(3) 0.060(3) 0.058(3) -0.008(2) -0.004(2) -0.034(2)
C3 0.084(4) 0.070(3) 0.063(3) 0.000(3) -0.001(3) -0.042(3)
C4 0.096(4) 0.073(3) 0.048(3) 0.008(2) -0.008(3) -0.037(3)
C5 0.063(3) 0.060(3) 0.056(3) -0.004(2) -0.011(2) -0.015(2)
C6 0.056(2) 0.041(2) 0.048(2) -0.0106(17) -0.0054(18) -0.0094(18)
C7 0.042(2) 0.050(2) 0.057(3) -0.013(2) -0.0112(18) -0.0057(17)
C8 0.050(3) 0.091(4) 0.074(3) -0.010(3) -0.009(2) -0.031(3)
C9 0.050(3) 0.116(5) 0.067(3) -0.021(3) 0.004(2) -0.038(3)
C10 0.056(2) 0.054(2) 0.050(2) -0.024(2) 0.0166(19) -0.0233(19)
C11 0.058(2) 0.044(2) 0.044(2) -0.0185(17) 0.0086(18) -0.0157(18)
C12 0.075(3) 0.054(3) 0.050(3) -0.011(2) 0.009(2) -0.024(2)
C13 0.090(4) 0.062(3) 0.043(2) -0.009(2) 0.003(2) -0.021(3)
C14 0.075(3) 0.074(3) 0.047(3) -0.020(2) -0.013(2) -0.011(3)
C15 0.064(3) 0.063(3) 0.049(2) -0.021(2) -0.001(2) -0.021(2)
C16 0.057(2) 0.045(2) 0.042(2) -0.0203(17) 0.0025(17) -0.0139(18)
C17 0.046(2) 0.046(2) 0.042(2) -0.0140(17) -0.0015(16) -0.0119(16)
C18 0.064(3) 0.078(3) 0.048(3) -0.017(2) 0.007(2) -0.015(3)
C19 0.114(5) 0.103(5) 0.041(3) -0.012(3) 0.003(3) -0.041(4)
C20 0.106(5) 0.083(4) 0.062(3) -0.003(3) -0.037(3) -0.035(4)
C21 0.059(3) 0.105(5) 0.084(4) -0.023(4) -0.024(3) 0.003(3)
C22 0.051(3) 0.098(4) 0.063(3) -0.025(3) -0.002(2) 0.004(3)
C23 0.050(2) 0.061(2) 0.039(2) -0.0212(18) 0.0025(16) -0.0212(19)
C24 0.062(3) 0.058(3) 0.048(2) -0.011(2) 0.003(2) -0.015(2)
C25 0.103(5) 0.075(4) 0.053(3) 0.000(3) -0.006(3) -0.037(3)
C26 0.104(5) 0.133(6) 0.042(3) -0.018(3) 0.019(3) -0.078(5)
C27 0.075(4) 0.123(5) 0.073(4) -0.057(4) 0.031(3) -0.056(4)
C28 0.018(2) 0.039(3) 0.016(2) -0.020(2) 0.0110(19) -0.014(2)
Cl3 0.1118(16) 0.153(2) 0.1208(18) -0.0129(16) -0.0072(13) -0.0359(15)
C29 0.162(17) 0.175(19) 0.167(18) -0.126(17) 0.084(15) -0.094(15)

loop_
_atom_type_symbol
_atom_type_description
_atom_type_scat_dispersion_real
_atom_type_scat_dispersion_imag
_atom_type_scat_source
C C 0.0033 0.0016 'International Tables Vol C Tables 4.2.6.8 and 6.1.1.4'
H H 0.0000 0.0000 'International Tables Vol C Tables 4.2.6.8 and 6.1.1.4'
N N 0.0061 0.0033 'International Tables Vol C Tables 4.2.6.8 and 6.1.1.4'
O O 0.0106 0.0060 'International Tables Vol C Tables 4.2.6.8 and 6.1.1.4'
Cl Cl 0.1484 0.1585 'International Tables Vol C Tables 4.2.6.8 and 6.1.1.4'
Sn Sn -0.6537 1.4246 'International Tables Vol C Tables 4.2.6.8 and 6.1.1.4'
V V 0.3005 0.5294 'International Tables Vol C Tables 4.2.6.8 and 6.1.1.4'

loop_
_geom_angle_atom_site_label_1
_geom_angle_atom_site_label_2
_geom_angle_atom_site_label_3
_geom_angle
_geom_angle_site_symmetry_1
_geom_angle_site_symmetry_3
_geom_angle_publ_flag
C17 Sn1 C23 129.58(16) . . ?
C17 Sn1 O3 87.74(13) . . ?
C23 Sn1 O3 88.29(14) . . ?
C17 Sn1 Cl2 113.03(12) . . ?
C23 Sn1 Cl2 115.93(12) . . ?
O3 Sn1 Cl2 81.29(8) . . ?
C17 Sn1 Cl1 95.17(12) . . ?
C23 Sn1 Cl1 94.89(12) . . ?
O3 Sn1 Cl1 172.78(8) . . ?
Cl2 Sn1 Cl1 91.49(5) . . ?
O3 V1 O2 108.36(14) . . ?
O3 V1 O1 110.26(14) . . ?
O2 V1 O1 87.59(12) . . ?
O3 V1 N2 108.41(15) . . ?
O2 V1 N2 86.91(13) . . ?
O1 V1 N2 140.69(15) . . ?
O3 V1 N1 103.58(15) . . ?
O2 V1 N1 147.55(15) . . ?
O1 V1 N1 86.76(13) . . ?
N2 V1 N1 77.60(14) . . ?
C1 O1 V1 129.8(3) . . ?
C16 O2 V1 128.1(3) . . ?
V1 O3 Sn1 172.10(17) . . ?
C7 N1 C8 119.5(4) . . ?
C7 N1 V1 126.5(3) . . ?
C8 N1 V1 113.7(3) . . ?
C10 N2 C9 119.2(4) . . ?
C10 N2 V1 125.1(3) . . ?
C9 N2 V1 115.7(3) . . ?
O1 C1 C2 119.0(4) . . ?
O1 C1 C6 123.1(4) . . ?
C2 C1 C6 117.9(4) . . ?
C3 C2 C1 120.5(5) . . ?
C2 C3 C4 121.7(5) . . ?
C5 C4 C3 119.1(5) . . ?
C4 C5 C6 121.8(5) . . ?
C5 C6 C1 119.0(4) . . ?
C5 C6 C7 119.3(4) . . ?
C1 C6 C7 121.7(4) . . ?
N1 C7 C6 125.2(4) . . ?
C9 C8 N1 108.5(4) . . ?
C8 C9 N2 110.6(4) . . ?
N2 C10 C11 125.4(4) . . ?
C16 C11 C12 119.8(4) . . ?
C16 C11 C10 121.8(4) . . ?
C12 C11 C10 118.3(4) . . ?
C13 C12 C11 121.1(5) . . ?
C12 C13 C14 119.3(5) . . ?
C15 C14 C13 121.2(5) . . ?
C14 C15 C16 120.3(5) . . ?
O2 C16 C11 122.7(4) . . ?
O2 C16 C15 119.0(4) . . ?
C11 C16 C15 118.2(4) . . ?
C22 C17 C18 119.1(4) . . ?
C22 C17 Sn1 119.8(3) . . ?
C18 C17 Sn1 121.1(3) . . ?
C17 C18 C19 120.9(5) . . ?
C18 C19 C20 118.7(6) . . ?
C21 C20 C19 120.8(5) . . ?
C20 C21 C22 120.1(6) . . ?
C17 C22 C21 120.4(5) . . ?
C24 C23 C28 120.2(4) . . ?
C24 C23 Sn1 121.9(3) . . ?
C28 C23 Sn1 117.9(4) . . ?
C23 C24 C25 119.6(5) . . ?
C26 C25 C24 120.6(6) . . ?
C25 C26 C27 120.0(5) . . ?
C28 C27 C26 120.1(5) . . ?
C27 C28 C23 119.6(6) . . ?
C29 Cl3 C29 65.9(10) 2_775 . ?
Cl3 C29 Cl3 114.1(10) 2_775 . ?
Cl3 C29 C29 60.3(11) 2_775 2_775 ?
Cl3 C29 C29 53.8(9) . 2_775 ?

loop_
_geom_bond_atom_site_label_1
_geom_bond_atom_site_label_2
_geom_bond_distance
_geom_bond_site_symmetry_2
_geom_bond_publ_flag
Sn1 C17 2.111(4) . ?
Sn1 C23 2.122(4) . ?
Sn1 O3 2.328(3) . ?
Sn1 Cl2 2.3497(12) . ?
Sn1 Cl1 2.4553(12) . ?
V1 O3 1.627(3) . ?
V1 O2 1.899(3) . ?
V1 O1 1.900(3) . ?
V1 N2 2.043(3) . ?
V1 N1 2.056(3) . ?
O1 C1 1.321(5) . ?
O2 C16 1.331(5) . ?
N1 C7 1.287(6) . ?
N1 C8 1.468(6) . ?
N2 C10 1.284(6) . ?
N2 C9 1.484(6) . ?
C1 C2 1.413(6) . ?
C1 C6 1.418(6) . ?
C2 C3 1.366(7) . ?
C3 C4 1.393(8) . ?
C4 C5 1.347(7) . ?
C5 C6 1.418(6) . ?
C6 C7 1.420(6) . ?
C8 C9 1.422(8) . ?
C10 C11 1.429(6) . ?
C11 C16 1.404(6) . ?
C11 C12 1.413(6) . ?
C12 C13 1.348(7) . ?
C13 C14 1.398(8) . ?
C14 C15 1.374(7) . ?
C15 C16 1.406(6) . ?
C17 C22 1.373(6) . ?
C17 C18 1.375(6) . ?
C18 C19 1.382(8) . ?
C19 C20 1.396(9) . ?
C20 C21 1.336(9) . ?
C21 C22 1.393(8) . ?
C23 C24 1.383(6) . ?
C23 C28 1.386(7) . ?
C24 C25 1.391(7) . ?
C25 C26 1.363(9) . ?
C26 C27 1.392(10) . ?
C27 C28 1.384(8) . ?
Cl3 C29 1.67(2) 2_775 ?
Cl3 C29 1.802(18) . ?
C29 Cl3 1.67(2) 2_775 ?
C29 C29 1.89(4) 2_775 ?
